data_2006951
loop_
_publ_author_name
'Thalladi, Venkat R.'
'Katz, Amy K.'
'Carrell, H. L.'
'Nangia, Ashwini'
'Desiraju, Gautam R.'

_publ_section_title
;
 Trimethyl Isocyanurate and Triethyl Isocyanurate
;
_journal_issue 1
_journal_name_full 'Acta Crystallographica Section C'
_journal_page_first 86
_journal_page_last 89
_journal_paper_doi 10.1107/S010827019701384X
_journal_volume 54
_journal_year 1998
_chemical_formula_moiety 'C9 H15 N3 O3'
_chemical_formula_sum 'C9 H15 N3 O3'
_chemical_formula_weight 213.24
_chemical_melting_point 370
_chemical_name_common 'Triethyl isocyanurate'
_chemical_name_systematic
;
1,3,5-Triethyl-1,3,5-triazine(1H,3H,5H)-2,4,6-trione
;
_space_group_IT_number 19
_symmetry_cell_setting orthorhombic
_symmetry_space_group_name_Hall 'P 2ac 2ab'
_symmetry_space_group_name_H-M 'P 21 21 21'
_cell_angle_alpha 90.00
_cell_angle_beta 90.00
_cell_angle_gamma 90.00
_cell_formula_units_Z 4
_cell_length_a 7.835(2)
_cell_length_b 8.1440(10)
_cell_length_c 16.820(5)
_cell_measurement_reflns_used 750
_cell_measurement_temperature 293(2)
_cell_measurement_theta_max 28.81
_cell_measurement_theta_min 2.78
_cell_volume 1073.3(4)
_computing_cell_refinement MADNES
_computing_data_collection 'MADNES Pflugrath & Messerschmidt, 1989)'
_computing_data_reduction MADNES
_computing_molecular_graphics 'ORTEP (Johnson, 1976) and PLUTO (Motherwell & Clegg, 1978)'
_computing_publication_material SHELXL93
_computing_structure_refinement 'SHELXL93 (Sheldrick, 1993)'
_computing_structure_solution 'SHELXS86 (Sheldrick, 1990)'
_diffrn_ambient_temperature 121
_diffrn_measurement_device 'Enraf-Nonius FAST area detector'
_diffrn_measurement_method 'rotation scans'
_diffrn_radiation_monochromator graphite
_diffrn_radiation_source 'fine-focus sealed tube'
_diffrn_radiation_type MoK\a
_diffrn_radiation_wavelength 0.71073
_diffrn_reflns_av_R_equivalents 0.000
_diffrn_reflns_av_sigmaI/netI 0.0372
_diffrn_reflns_limit_h_max 10
_diffrn_reflns_limit_h_min 0
_diffrn_reflns_limit_k_max 11
_diffrn_reflns_limit_k_min 0
_diffrn_reflns_limit_l_max 22
_diffrn_reflns_limit_l_min 0
_diffrn_reflns_number 1568
_diffrn_reflns_theta_max 28.81
_diffrn_reflns_theta_min 2.78
_diffrn_standards_number 0
_exptl_absorpt_coefficient_mu 0.100
_exptl_absorpt_correction_type none
_exptl_crystal_colour white
_exptl_crystal_density_diffrn 1.320
_exptl_crystal_density_method 'not measured'
_exptl_crystal_description prism
_exptl_crystal_F_000 456
_exptl_crystal_size_max 0.20
_exptl_crystal_size_mid 0.15
_exptl_crystal_size_min 0.10
_refine_diff_density_max 0.296
_refine_diff_density_min -0.227
_refine_ls_abs_structure_details 'Flack H D (1983), Acta Cryst. A39, 876-881'
_refine_ls_abs_structure_Flack 8.4(16)
_refine_ls_extinction_method none
_refine_ls_goodness_of_fit_all 1.074
_refine_ls_goodness_of_fit_obs 1.041
_refine_ls_hydrogen_treatment 'H atoms riding'
_refine_ls_matrix_type full
_refine_ls_number_parameters 136
_refine_ls_number_reflns 1568
_refine_ls_number_restraints 0
_refine_ls_restrained_S_all 1.074
_refine_ls_restrained_S_obs 1.041
_refine_ls_R_factor_all 0.044
_refine_ls_R_factor_obs .038
_refine_ls_shift/esd_max -0.001
_refine_ls_shift/esd_mean 0.000
_refine_ls_structure_factor_coef Fsqd
_refine_ls_weighting_details 'w = 1/[\s^2^(Fo^2^)+(0.0629P)^2^+0.1546P] where P = (Fo^2^+2Fc^2^)/3'
_refine_ls_weighting_scheme calc
_refine_ls_wR_factor_all 0.107
_refine_ls_wR_factor_obs .096
_reflns_number_observed 1380
_reflns_number_total 1568
_reflns_observed_criterion >2sigma(I)
_cod_data_source_file oa1038.cif
_cod_data_source_block 2
_cod_depositor_comments
;
The following automatic conversions were performed:

'_chemical_melting_point' value '370 K' was changed to '370' - the
value should be numeric and without a unit designator.

Automatic conversion script
Id: cif_fix_values 1646 2011-03-28 12:23:43Z adriana 

The following automatic conversions were performed:

'_chemical_melting_point' value '370 K' was changed to '370' - the
value should be numeric and without a unit designator.

Automatic conversion script
Id: cif_fix_values 1715 2011-07-08 13:25:40Z adriana 

The following automatic conversions were performed:

'_refine_ls_weighting_scheme' value 'calc w =
1/[\s^2^(Fo^2^)+(0.0629P)^2^+0.1546P] where P = (Fo^2^+2Fc^2^)/3' was
changed to 'calc'. New tag '_refine_ls_weighting_details' was
created. The value of the new tag was set to 'w =
1/[\s^2^(Fo^2^)+(0.0629P)^2^+0.1546P] where P = (Fo^2^+2Fc^2^)/3'.

Automatic conversion script
Id: cif_fix_values 3143 2015-03-26 13:38:13Z robertas 
;
_cod_database_code 2006951

loop_
_symmetry_equiv_pos_as_xyz
'x, y, z'
'-x+1/2, -y, z+1/2'
'-x, y+1/2, -z+1/2'
'x+1/2, -y+1/2, -z'

loop_
_atom_site_aniso_label
_atom_site_aniso_U_11
_atom_site_aniso_U_22
_atom_site_aniso_U_33
_atom_site_aniso_U_12
_atom_site_aniso_U_13
_atom_site_aniso_U_23
O1 .0230(8) .0155(6) .0322(8) .0035(6) -.0050(6) -.0003(6)
O2 .0150(7) .0244(7) .0201(6) .0043(6) -.0026(6) .0027(6)
O3 .0197(7) .0277(7) .0235(7) -.0025(6) -.0043(6) -.0103(6)
N1 .0098(7) .0178(7) .0123(7) .0013(6) -.0012(6) .0006(6)
N2 .0133(8) .0149(7) .0147(7) -.0023(6) -.0046(6) -.0011(6)
N3 .0129(8) .0106(7) .0151(7) .0021(6) .0008(6) -.0018(6)
C1 .0136(9) .0155(8) .0159(8) -.0021(7) .0019(7) .0032(7)
C2 .0119(8) .0165(8) .0103(8) .0002(7) .0014(7) -.0002(7)
C3 .0113(9) .0186(9) .0115(8) -.0003(7) .0039(7) -.0015(6)
C4 .0136(9) .0270(10) .0146(8) .0030(8) -.0033(7) .0053(7)
C5 .0150(9) .0201(9) .0198(9) -.0062(8) -.0045(8) -.0042(7)
C6 .0201(10) .0119(8) .0237(9) .0043(8) .0058(8) -.0037(7)
C7 .0144(10) .0437(14) .0254(10) .0031(10) -.0003(9) .0121(10)
C8 .0242(11) .0240(10) .0236(10) -.0036(10) -.0024(9) -.0035(8)
C9 .0253(11) .0301(10) .0254(10) .0047(10) .0075(9) -.0068(9)

loop_
_atom_site_label
_atom_site_fract_x
_atom_site_fract_y
_atom_site_fract_z
_atom_site_U_iso_or_equiv
_atom_site_thermal_displace_type
_atom_site_calc_flag
_atom_site_refinement_flags
_atom_site_occupancy
_atom_site_disorder_group
_atom_site_type_symbol
O1 .2536(2) 1.1599(2) .91522(9) .0236(4) Uani d . 1 . O
O2 .6076(2) .7366(2) .97900(8) .0199(3) Uani d . 1 . O
O3 .1740(2) .6586(2) .80296(8) .0236(4) Uani d . 1 . O
N1 .2114(2) .9124(2) .85599(9) .0133(3) Uani d . 1 . N
N2 .4379(2) .9539(2) .94531(9) .0143(3) Uani d . 1 . N
N3 .3949(2) .6942(2) .88883(9) .0129(3) Uani d . 1 . N
C1 .2963(2) 1.0180(2) .90691(11) .0150(4) Uani d . 1 . C
C2 .4878(2) .7909(2) .94091(10) .0129(4) Uani d . 1 . C
C3 .2537(2) .7480(2) .84659(10) .0138(4) Uani d . 1 . C
C4 .0590(2) .9754(3) .81446(11) .0184(4) Uani d . 1 . C
H41 .0435(2) .9150(3) .76527(11) .022 Uiso calc R 1 . H
H42 .0767(2) 1.0900(3) .80108(11) .022 Uiso calc R 1 . H
C5 .5277(3) 1.0634(2) 1.00183(11) .0183(4) Uani d . 1 . C
H51 .5393(3) 1.1716(2) .97836(11) .022 Uiso calc R 1 . H
H52 .6414(3) 1.0208(2) 1.01164(11) .022 Uiso calc R 1 . H
C6 .4438(3) .5207(2) .87904(12) .0186(4) Uani d . 1 . C
H61 .3417(3) .4536(2) .87684(12) .022 Uiso calc R 1 . H
H62 .5101(3) .4860(2) .92478(12) .022 Uiso calc R 1 . H
C7 -.1009(3) .9595(3) .86479(13) .0278(5) Uani d . 1 . C
H71 -.1970(3) 1.0016(3) .83580(13) .042 Uiso calc R 1 . H
H72 -.0869(3) 1.0208(3) .91310(13) .042 Uiso calc R 1 . H
H73 -.1201(3) .8460(3) .87731(13) .042 Uiso calc R 1 . H
C8 .4334(3) 1.0774(3) 1.07954(12) .0239(5) Uani d . 1 . C
H81 .4949(3) 1.1490(3) 1.11464(12) .036 Uiso calc R 1 . H
H82 .4236(3) .9707(3) 1.10337(12) .036 Uiso calc R 1 . H
H83 .3215(3) 1.1214(3) 1.07013(12) .036 Uiso calc R 1 . H
C9 .5478(3) .4937(3) .80407(12) .0269(5) Uani d . 1 . C
H91 .5773(3) .3797(3) .79968(12) .040 Uiso calc R 1 . H
H92 .6501(3) .5584(3) .80650(12) .040 Uiso calc R 1 . H
H93 .4818(3) .5260(3) .75860(12) .040 Uiso calc R 1 . H

loop_
_atom_type_symbol
_atom_type_description
_atom_type_scat_dispersion_real
_atom_type_scat_dispersion_imag
_atom_type_scat_source
C C 0.0033 0.0016 'International Tables Vol C Tables 4.2.6.8 and 6.1.1.4'
H H 0.0000 0.0000 'International Tables Vol C Tables 4.2.6.8 and 6.1.1.4'
N N 0.0061 0.0033 'International Tables Vol C Tables 4.2.6.8 and 6.1.1.4'
O O 0.0106 0.0060 'International Tables Vol C Tables 4.2.6.8 and 6.1.1.4'

loop_
_geom_angle_atom_site_label_1
_geom_angle_atom_site_label_2
_geom_angle_atom_site_label_3
_geom_angle
C1 N1 C3 123.7(2)
C1 N1 C4 117.8(2)
C3 N1 C4 118.3(2)
C2 N2 C1 124.2(2)
C2 N2 C5 118.5(2)
C1 N2 C5 116.9(2)
C2 N3 C3 124.34(15)
C2 N3 C6 118.6(2)
C3 N3 C6 117.0(2)
O1 C1 N1 122.1(2)
O1 C1 N2 121.8(2)
N1 C1 N2 116.0(2)
O2 C2 N2 122.5(2)
O2 C2 N3 122.0(2)
N2 C2 N3 115.5(2)
O3 C3 N3 122.3(2)
O3 C3 N1 121.8(2)
N3 C3 N1 115.9(2)
N1 C4 C7 112.0(2)
N1 C4 H41 109.21(10)
C7 C4 H41 109.21(12)
N1 C4 H42 109.21(10)
C7 C4 H42 109.21(13)
H41 C4 H42 107.9
N2 C5 C8 111.7(2)
N2 C5 H51 109.28(10)
C8 C5 H51 109.28(12)
N2 C5 H52 109.28(10)
C8 C5 H52 109.28(12)
H51 C5 H52 107.9
N3 C6 C9 111.8(2)
N3 C6 H61 109.25(11)
C9 C6 H61 109.25(12)
N3 C6 H62 109.25(11)
C9 C6 H62 109.25(12)
H61 C6 H62 107.9
C4 C7 H71 109.47(11)
C4 C7 H72 109.47(12)
H71 C7 H72 109.5
C4 C7 H73 109.47(13)
H71 C7 H73 109.5
H72 C7 H73 109.5
C5 C8 H81 109.47(11)
C5 C8 H82 109.47(12)
H81 C8 H82 109.5
C5 C8 H83 109.47(12)
H81 C8 H83 109.5
H82 C8 H83 109.5
C6 C9 H91 109.47(11)
C6 C9 H92 109.47(12)
H91 C9 H92 109.5
C6 C9 H93 109.47(12)
H91 C9 H93 109.5
H92 C9 H93 109.5

loop_
_geom_bond_atom_site_label_1
_geom_bond_atom_site_label_2
_geom_bond_site_symmetry_2
_geom_bond_distance
_geom_bond_publ_flag
O1 C1 . 1.211(2) ?
O2 C2 . 1.220(2) ?
O3 C3 . 1.207(2) ?
N1 C1 . 1.384(2) ?
N1 C3 . 1.388(2) ?
N1 C4 . 1.475(2) ?
N2 C2 . 1.385(2) ?
N2 C1 . 1.386(2) ?
N2 C5 . 1.481(2) ?
N3 C2 . 1.385(2) ?
N3 C3 . 1.385(2) ?
N3 C6 . 1.473(2) ?
C4 C7 . 1.518(3) ?
C4 H41 . .97 ?
C4 H42 . .97 ?
C5 C8 . 1.506(3) ?
C5 H51 . .97 ?
C5 H52 . .97 ?
C6 C9 . 1.517(3) ?
C6 H61 . .97 ?
C6 H62 . .97 ?
C7 H71 . .96 ?
C7 H72 . .96 ?
C7 H73 . .96 ?
C8 H81 . .96 ?
C8 H82 . .96 ?
C8 H83 . .96 ?
C9 H91 . .96 ?
C9 H92 . .96 ?
C9 H93 . .96 ?

loop_
_geom_hbond_atom_site_label_D
_geom_hbond_atom_site_label_H
_geom_hbond_atom_site_label_A
_geom_hbond_site_symmetry_A
_geom_hbond_distance_DH
_geom_hbond_distance_HA
_geom_hbond_distance_DA
_geom_hbond_angle_DHA
C6 H61 O1 1_545 0.97 2.572(2) 3.350(2) 137.4(2)
C7 H71 O3 3_556 0.96 2.667(3) 3.305(3) 124.3(2)
C7 H73 O2 1_455 0.96 2.876(3) 3.493(3) 123.0(2)
C8 H81 O1 4_577 0.96 2.604(3) 3.299(3) 129.5(2)
C8 H82 O3 4_567 0.96 2.728(3) 3.340(3) 122.2(2)

loop_
_cod_related_entry_id
_cod_related_entry_database
_cod_related_entry_code
1 ChemSpider 8306081
